data_1533787
loop_
_publ_author_name
'Tyagi, A.K.'
'Patwe, S.J.'
'Achary, S.N.'
'Mallia, M.B.'

_publ_section_title
;
 Phase relation studies in Pb1-x M'x F2+x systems (0.0 < x < 1.0; M'=
 Nd(3+), Eu(3+) and Er (3+))
;
_journal_name_full 'Journal of Solid State Chemistry'
_journal_page_first 1746
_journal_page_last 1757
_journal_volume 177
_journal_year 2004
_chemical_formula_sum 'Er3 F17 Pb4'
_chemical_name_systematic 'Pb4 Er3 F17'
_space_group_IT_number 148
_symmetry_space_group_name_Hall '-R 3'
_symmetry_space_group_name_H-M 'R -3 :H'
_cell_angle_alpha 90
_cell_angle_beta 90
_cell_angle_gamma 120
_cell_formula_units_Z 6
_cell_length_a 10.819
_cell_length_b 10.819
_cell_length_c 19.9513
_cell_volume 2022.442
_citation_journal_id_ASTM JSSCBI
_cod_data_source_file Tyagi_JSSCBI_2004_1712.cif
_cod_data_source_block Er3F17Pb4
_cod_database_code 1533787

loop_
_symmetry_equiv_pos_as_xyz
x,y,z
-y,x-y,z
-x+y,-x,z
-x,-y,-z
y,-x+y,-z
x-y,x,-z
x+2/3,y+1/3,z+1/3
-y+2/3,x-y+1/3,z+1/3
-x+y+2/3,-x+1/3,z+1/3
-x+2/3,-y+1/3,-z+1/3
y+2/3,-x+y+1/3,-z+1/3
x-y+2/3,x+1/3,-z+1/3
x+1/3,y+2/3,z+2/3
-y+1/3,x-y+2/3,z+2/3
-x+y+1/3,-x+2/3,z+2/3
-x+1/3,-y+2/3,-z+2/3
y+1/3,-x+y+2/3,-z+2/3
x-y+1/3,x+2/3,-z+2/3

loop_
_atom_site_label
_atom_site_type_symbol
_atom_site_fract_x
_atom_site_fract_y
_atom_site_fract_z
_atom_site_occupancy
_atom_site_U_iso_or_equiv
F2 F-1 0.43 0.293 0.112 1 0.0
F5 F-1 0.266 0.383 0.174 1 0.0
Er1 Er+3 0.0866 0.6128 0.0785 1 0.0
F8 F-1 0.948 0.93 0.494 0.1667 0.0
F4 F-1 0.207 0.506 0.039 1 0.0
F7 F-1 0 0 0 1 0.0
F1 F-1 0.056 0.786 0.032 1 0.0
Pb2 Pb+2 0.2304 0.0338 0.0856 1 0.0
F3 F-1 0.485 0.096 0.042 1 0.0
Pb1 Pb+2 0 0 0.2611 1 0.0
F6 F-1 0 0 0.134 1 0.0
